data_4133969
loop_
_publ_author_name
'Bear, Joseph C.'
'Cockcroft, Jeremy K.'
'Williams, Jeffrey H.'

_publ_section_title
;
 Influence of Solvent in Crystal Engineering: A Significant Change to the
 Order-Disorder Transition in Ferrocene.
;
_journal_issue 4
_journal_name_full 'Journal of the American Chemical Society'
_journal_page_first 1731
_journal_page_last 1734
_journal_paper_doi 10.1021/jacs.9b11895
_journal_volume 142
_journal_year 2020
_chemical_formula_moiety 'C10 H10 Fe, 2(C3 F3)'
_chemical_formula_sum 'C16 H10 F6 Fe'
_chemical_formula_weight 372.09
_chemical_name_systematic Ferrocene:hexafluorobenzene
_space_group_crystal_system triclinic
_space_group_IT_number 2
_space_group_name_Hall '-P 1'
_space_group_name_H-M_alt 'P -1'
_atom_sites_solution_hydrogens difmap
_atom_sites_solution_primary dual
_audit_creation_date 2019-04-26
_audit_creation_method
;
Olex2 1.2
(compiled 2018.05.29 svn.r3508 for OlexSys, GUI svn.r5506)
;
_cell_angle_alpha 77.856(6)
_cell_angle_beta 76.835(6)
_cell_angle_gamma 84.259(6)
_cell_formula_units_Z 2
_cell_length_a 7.1985(6)
_cell_length_b 9.0868(6)
_cell_length_c 11.4367(8)
_cell_measurement_reflns_used 5552
_cell_measurement_temperature 200
_cell_measurement_theta_max 27.7610
_cell_measurement_theta_min 4.5380
_cell_volume 711.06(9)
_computing_cell_refinement 'CrysAlisPro 1.171.39.46 (Rigaku OD, 2018)'
_computing_data_collection 'CrysAlisPro 1.171.39.46 (Rigaku OD, 2018)'
_computing_data_reduction 'CrysAlisPro 1.171.39.46 (Rigaku OD, 2018)'
_computing_molecular_graphics 'Olex2 (Dolomanov et al., 2009)'
_computing_publication_material 'Olex2 (Dolomanov et al., 2009)'
_computing_structure_refinement 'ShelXL (Sheldrick, 2015)'
_computing_structure_solution 'ShelXT (Sheldrick, 2015)'
_diffrn_ambient_environment C6F6
_diffrn_ambient_temperature 200
_diffrn_detector 'CCD plate'
_diffrn_detector_area_resol_mean 5.2031
_diffrn_detector_type Atlas
_diffrn_measured_fraction_theta_full 0.998
_diffrn_measured_fraction_theta_max 0.961
_diffrn_measurement_details
;
List of Runs (angles in degrees, time in seconds):

  # Type    Start    End  Width  t~exp~   \w     \q     \k     \f   Frames
--------------------------------------------------------------------------
  1  \w     47.00  78.00   1.00    1.00    --   11.09  57.00 -60.00   31
  2  \w      0.00  87.00   1.00    1.00    --   11.09  77.00-120.00   87
  3  \w    -15.00  83.00   1.00    1.00    --   11.09  57.00-180.00   98
  4  \w    -20.00  52.00   1.00    1.00    --   11.09 -99.00 -90.00   72
  5  \w     -1.00  65.00   1.00    1.00    --   11.09-122.00  18.34   66
  6  \w    -10.00  85.00   1.00    1.00    --   11.09  38.00  90.00   95
  7  \w     17.00  87.00   1.00    1.00    --   11.09-154.00 113.32   70
  8  \w    -59.00  39.00   1.00    1.00    --   11.09 -57.00 150.00   98
;
_diffrn_measurement_device 'four-circle diffractometer'
_diffrn_measurement_device_type 'SuperNova, Dual, Cu at home/near, Atlas'
_diffrn_measurement_method '\w scans'
_diffrn_orient_matrix_type 'CrysAlisPro convention (1999,Acta A55,543-557)'
_diffrn_orient_matrix_UB_11 -0.0713631000
_diffrn_orient_matrix_UB_12 -0.0343661000
_diffrn_orient_matrix_UB_13 -0.0170874000
_diffrn_orient_matrix_UB_21 -0.0656872000
_diffrn_orient_matrix_UB_22 0.0122602000
_diffrn_orient_matrix_UB_23 0.0540253000
_diffrn_orient_matrix_UB_31 -0.0293841000
_diffrn_orient_matrix_UB_32 0.0711551000
_diffrn_orient_matrix_UB_33 -0.0316887000
_diffrn_radiation_monochromator mirror
_diffrn_radiation_probe x-ray
_diffrn_radiation_type MoK\a
_diffrn_radiation_wavelength 0.71073
_diffrn_reflns_av_R_equivalents 0.0326
_diffrn_reflns_av_unetI/netI 0.0327
_diffrn_reflns_Laue_measured_fraction_full 0.998
_diffrn_reflns_Laue_measured_fraction_max 0.961
_diffrn_reflns_limit_h_max 9
_diffrn_reflns_limit_h_min -9
_diffrn_reflns_limit_k_max 12
_diffrn_reflns_limit_k_min -11
_diffrn_reflns_limit_l_max 14
_diffrn_reflns_limit_l_min -15
_diffrn_reflns_number 12283
_diffrn_reflns_point_group_measured_fraction_full 0.998
_diffrn_reflns_point_group_measured_fraction_max 0.961
_diffrn_reflns_theta_full 25.242
_diffrn_reflns_theta_max 28.254
_diffrn_reflns_theta_min 3.226
_diffrn_source 'micro-focus sealed X-ray tube'
_diffrn_source_type 'SuperNova (Mo) X-ray Source'
_exptl_absorpt_coefficient_mu 1.122
_exptl_absorpt_correction_T_max 1.000
_exptl_absorpt_correction_T_min 0.162
_exptl_absorpt_correction_type gaussian
_exptl_absorpt_process_details
;
CrysAlisPro 1.171.39.46 (Rigaku Oxford Diffraction, 2018)
Numerical absorption correction based on gaussian integration over
			a multifaceted crystal model
Empirical absorption correction using spherical harmonics,
 implemented in SCALE3 ABSPACK scaling algorithm.
;
_exptl_crystal_colour 'clear dark orange'
_exptl_crystal_colour_lustre clear
_exptl_crystal_colour_modifier dark
_exptl_crystal_colour_primary orange
_exptl_crystal_density_diffrn 1.738
_exptl_crystal_description block
_exptl_crystal_F_000 372
_exptl_crystal_preparation 'Ferrocene disssolved in hot C6F6'
_exptl_crystal_recrystallization_method 'Crystals grown using C6F6 as solvent in an NMR tube stood in hot water'
_exptl_crystal_size_max 0.778
_exptl_crystal_size_mid 0.47
_exptl_crystal_size_min 0.322
_refine_diff_density_max 0.352
_refine_diff_density_min -0.386
_refine_diff_density_rms 0.061
_refine_ls_extinction_method none
_refine_ls_goodness_of_fit_ref 1.057
_refine_ls_hydrogen_treatment refall
_refine_ls_matrix_type full
_refine_ls_number_parameters 248
_refine_ls_number_reflns 3391
_refine_ls_number_restraints 0
_refine_ls_restrained_S_all 1.057
_refine_ls_R_factor_all 0.0457
_refine_ls_R_factor_gt 0.0329
_refine_ls_shift/su_max 0.000
_refine_ls_shift/su_mean 0.000
_refine_ls_structure_factor_coef Fsqd
_refine_ls_weighting_details 'w=1/[\s^2^(Fo^2^)+(0.0355P)^2^+0.1218P] where P=(Fo^2^+2Fc^2^)/3'
_refine_ls_weighting_scheme calc
_refine_ls_wR_factor_gt 0.0737
_refine_ls_wR_factor_ref 0.0812
_reflns_Friedel_coverage 0.000
_reflns_number_gt 2749
_reflns_number_total 3391
_reflns_threshold_expression 'I > 2\s(I)'
_cod_data_source_file ja9b11895_si_002.cif
_cod_data_source_block exp_1220
_cod_depositor_comments 'Adding full bibliography for 4133967--4133980.cif.'
_cod_database_code 4133969
_shelx_shelxl_version_number 2014/7
_chemical_oxdiff_formula 'Fe1 C16 F6 H10'
_shelx_space_group_comment
;
The symmetry employed for this shelxl refinement is uniquely defined
by the following loop, which should always be used as a source of
symmetry information in preference to the above space-group names.
They are only intended as comments.
;
_reflns_odcompleteness_completeness 99.83
_reflns_odcompleteness_iscentric 1
_reflns_odcompleteness_theta 26.32
_olex2_refinement_description
;
;
_olex2_date_sample_data_collection 2018-10-25
_olex2_exptl_crystal_mounting_method 'Crystal sealed in 1 mm X-ray glass capillary with excess solvent removed'
_olex2_submission_special_instructions 'No special instructions were received'
_oxdiff_exptl_absorpt_empirical_details
;
Empirical correction (ABSPACK) includes:
- Absorption correction using spherical harmonics
- Frame scaling
;
_oxdiff_exptl_absorpt_empirical_full_max 1.532
_oxdiff_exptl_absorpt_empirical_full_min 0.842

loop_
_space_group_symop_operation_xyz
'x, y, z'
'-x, -y, -z'

loop_
_atom_site_label
_atom_site_type_symbol
_atom_site_fract_x
_atom_site_fract_y
_atom_site_fract_z
_atom_site_U_iso_or_equiv
_atom_site_adp_type
_atom_site_occupancy
_atom_site_site_symmetry_order
_atom_site_calc_flag
Fe1 Fe 0.23951(3) 0.49615(3) 0.25232(2) 0.02657(10) Uani 1 1 d
C7 C 0.3175(3) 0.6799(2) 0.1198(2) 0.0472(6) Uani 1 1 d
H7 H 0.439(3) 0.714(2) 0.095(2) 0.049(6) Uiso 1 1 d
C8 C 0.2444(3) 0.5727(2) 0.07099(18) 0.0416(5) Uani 1 1 d
H8 H 0.312(3) 0.525(2) 0.009(2) 0.050(6) Uiso 1 1 d
C9 C 0.0563(3) 0.5492(2) 0.13595(18) 0.0377(5) Uani 1 1 d
H9 H -0.024(3) 0.481(2) 0.124(2) 0.046(6) Uiso 1 1 d
C10 C 0.0118(3) 0.6415(2) 0.22527(19) 0.0391(5) Uani 1 1 d
H10 H -0.105(3) 0.647(2) 0.282(2) 0.043(6) Uiso 1 1 d
C11 C 0.1736(3) 0.7221(2) 0.2154(2) 0.0424(5) Uani 1 1 d
H11 H 0.188(3) 0.792(2) 0.264(2) 0.046(6) Uiso 1 1 d
C12 C 0.4740(3) 0.4081(3) 0.3196(2) 0.0463(5) Uani 1 1 d
H12 H 0.602(3) 0.447(3) 0.290(2) 0.055(7) Uiso 1 1 d
C13 C 0.4058(3) 0.3016(2) 0.2675(2) 0.0429(5) Uani 1 1 d
H13 H 0.475(3) 0.260(2) 0.202(2) 0.048(6) Uiso 1 1 d
C14 C 0.2176(3) 0.2734(2) 0.32975(19) 0.0368(5) Uani 1 1 d
H14 H 0.134(3) 0.210(3) 0.312(2) 0.057(7) Uiso 1 1 d
C15 C 0.1671(3) 0.3626(2) 0.42157(18) 0.0361(4) Uani 1 1 d
H15 H 0.049(3) 0.367(2) 0.4752(19) 0.038(6) Uiso 1 1 d
C16 C 0.3264(3) 0.4462(2) 0.4142(2) 0.0395(5) Uani 1 1 d
H16 H 0.334(3) 0.516(3) 0.459(2) 0.055(7) Uiso 1 1 d
F1 F 0.37342(17) 1.00063(15) -0.11444(13) 0.0562(4) Uani 1 1 d
F2 F 0.13993(19) 0.81197(13) -0.15865(11) 0.0489(3) Uani 1 1 d
F3 F -0.23241(19) 0.81070(15) -0.04374(13) 0.0588(4) Uani 1 1 d
C1 C 0.1886(3) 1.0008(2) -0.05846(18) 0.0365(4) Uani 1 1 d
C2 C 0.0702(3) 0.9050(2) -0.08049(17) 0.0343(4) Uani 1 1 d
C3 C -0.1175(3) 0.9045(2) -0.02257(18) 0.0359(4) Uani 1 1 d
F4 F 0.80325(19) 0.15134(16) 0.50297(14) 0.0638(4) Uani 1 1 d
F5 F 0.4574(2) 0.20923(14) 0.64281(12) 0.0550(3) Uani 1 1 d
F6 F 0.15311(17) 0.05869(15) 0.63893(12) 0.0543(3) Uani 1 1 d
C4 C 0.6531(3) 0.0765(2) 0.50141(19) 0.0371(5) Uani 1 1 d
C5 C 0.4788(3) 0.1059(2) 0.57270(18) 0.0358(4) Uani 1 1 d
C6 C 0.3243(3) 0.0292(2) 0.57124(17) 0.0351(4) Uani 1 1 d

loop_
_atom_site_aniso_label
_atom_site_aniso_U_11
_atom_site_aniso_U_22
_atom_site_aniso_U_33
_atom_site_aniso_U_23
_atom_site_aniso_U_13
_atom_site_aniso_U_12
Fe1 0.02859(16) 0.02498(15) 0.02615(15) -0.00359(11) -0.00815(11) 0.00097(10)
C7 0.0432(13) 0.0395(12) 0.0513(14) 0.0136(10) -0.0123(11) -0.0079(10)
C8 0.0533(14) 0.0426(12) 0.0242(10) -0.0022(9) -0.0074(9) 0.0084(10)
C9 0.0440(12) 0.0374(11) 0.0359(11) -0.0055(9) -0.0205(9) 0.0026(9)
C10 0.0380(12) 0.0399(11) 0.0375(11) -0.0066(9) -0.0107(9) 0.0111(9)
C11 0.0604(14) 0.0257(10) 0.0456(12) -0.0067(9) -0.0236(11) 0.0053(9)
C12 0.0334(12) 0.0505(13) 0.0519(13) 0.0044(11) -0.0179(10) 0.0021(10)
C13 0.0462(13) 0.0378(11) 0.0396(12) -0.0056(10) -0.0087(10) 0.0172(9)
C14 0.0482(12) 0.0248(9) 0.0374(11) -0.0029(8) -0.0132(9) 0.0003(8)
C15 0.0408(12) 0.0348(11) 0.0293(10) -0.0011(8) -0.0061(9) 0.0002(9)
C16 0.0523(13) 0.0352(11) 0.0364(11) -0.0050(9) -0.0237(10) 0.0012(9)
F1 0.0354(7) 0.0622(8) 0.0637(9) -0.0143(7) 0.0066(6) -0.0039(6)
F2 0.0636(8) 0.0409(7) 0.0410(7) -0.0177(6) -0.0039(6) 0.0071(6)
F3 0.0564(8) 0.0565(8) 0.0713(9) -0.0234(7) -0.0128(7) -0.0178(7)
C1 0.0337(10) 0.0350(10) 0.0343(10) -0.0005(9) -0.0011(8) 0.0014(8)
C2 0.0454(12) 0.0271(9) 0.0279(9) -0.0044(8) -0.0065(8) 0.0045(8)
C3 0.0399(11) 0.0311(10) 0.0371(11) -0.0031(9) -0.0114(9) -0.0040(8)
F4 0.0482(8) 0.0687(9) 0.0808(10) -0.0177(8) -0.0150(7) -0.0234(7)
F5 0.0773(10) 0.0436(7) 0.0507(8) -0.0232(6) -0.0168(7) 0.0026(6)
F6 0.0405(7) 0.0590(8) 0.0509(8) -0.0049(6) 0.0060(6) 0.0085(6)
C4 0.0373(11) 0.0318(10) 0.0421(11) -0.0006(9) -0.0123(9) -0.0067(8)
C5 0.0492(12) 0.0269(9) 0.0327(10) -0.0064(8) -0.0133(9) 0.0040(8)
C6 0.0328(10) 0.0344(10) 0.0309(10) 0.0006(8) -0.0016(8) 0.0057(8)

loop_
_atom_type_symbol
_atom_type_description
_atom_type_scat_dispersion_real
_atom_type_scat_dispersion_imag
_atom_type_scat_source
C C 0.0033 0.0016 'International Tables Vol C Tables 4.2.6.8 and 6.1.1.4'
H H 0.0000 0.0000 'International Tables Vol C Tables 4.2.6.8 and 6.1.1.4'
F F 0.0171 0.0103 'International Tables Vol C Tables 4.2.6.8 and 6.1.1.4'
Fe Fe 0.3463 0.8444 'International Tables Vol C Tables 4.2.6.8 and 6.1.1.4'

loop_
_exptl_crystal_face_index_h
_exptl_crystal_face_index_k
_exptl_crystal_face_index_l
_exptl_crystal_face_perp_dist
7 -1 -9 0.2475
0 7 15 0.1066
2 -6 -14 0.2082
-3 11 -1 0.4054
-10 3 -4 0.3295
-9 -4 0 0.1656
6 -8 7 0.2830
9 -4 7 0.2603
-6 2 10 0.1065
9 6 4 0.2740
3 -11 3 0.3186
0 -7 -14 0.2183
5 -10 3 0.3136
9 4 0 0.2672
6 -3 12 0.2858
1 8 -10 0.4177
-6 4 -12 0.4437
0 13 0 0.3778
6 8 12 0.2410
2 -9 8 0.3067
10 -2 3 0.2746
8 8 2 0.3048
-6 -8 -12 0.1936

loop_
_geom_angle_atom_site_label_1
_geom_angle_atom_site_label_2
_geom_angle_atom_site_label_3
_geom_angle
_geom_angle_site_symmetry_1
_geom_angle_site_symmetry_3
C7 Fe1 C8 40.69(9) . .
C7 Fe1 C9 67.98(9) . .
C7 Fe1 C10 68.03(9) . .
C7 Fe1 C11 40.61(9) . .
C7 Fe1 C12 107.96(9) . .
C7 Fe1 C14 157.43(10) . .
C7 Fe1 C15 160.47(10) . .
C7 Fe1 C16 124.05(9) . .
C8 Fe1 C10 68.18(9) . .
C8 Fe1 C14 121.58(9) . .
C8 Fe1 C15 157.47(9) . .
C9 Fe1 C8 40.25(9) . .
C9 Fe1 C10 40.69(8) . .
C9 Fe1 C11 68.23(9) . .
C9 Fe1 C14 107.53(9) . .
C9 Fe1 C15 122.38(9) . .
C10 Fe1 C15 108.01(9) . .
C11 Fe1 C8 68.43(9) . .
C11 Fe1 C10 40.41(9) . .
C11 Fe1 C14 160.35(10) . .
C11 Fe1 C15 124.02(9) . .
C12 Fe1 C8 123.82(10) . .
C12 Fe1 C9 159.81(10) . .
C12 Fe1 C10 158.05(10) . .
C12 Fe1 C11 122.48(10) . .
C12 Fe1 C14 68.18(9) . .
C12 Fe1 C15 68.13(9) . .
C13 Fe1 C7 122.30(10) . .
C13 Fe1 C8 107.41(9) . .
C13 Fe1 C9 123.35(9) . .
C13 Fe1 C10 159.87(10) . .
C13 Fe1 C11 158.15(10) . .
C13 Fe1 C12 40.71(9) . .
C13 Fe1 C14 40.25(9) . .
C13 Fe1 C15 68.09(9) . .
C13 Fe1 C16 68.23(9) . .
C14 Fe1 C10 123.96(9) . .
C14 Fe1 C15 40.73(8) . .
C16 Fe1 C8 160.26(9) . .
C16 Fe1 C9 158.25(9) . .
C16 Fe1 C10 122.57(9) . .
C16 Fe1 C11 108.02(9) . .
C16 Fe1 C12 40.42(9) . .
C16 Fe1 C14 68.39(8) . .
C16 Fe1 C15 40.62(8) . .
Fe1 C7 H7 124.4(14) . .
C8 C7 Fe1 69.81(12) . .
C8 C7 H7 125.8(15) . .
C11 C7 Fe1 69.84(12) . .
C11 C7 H7 125.9(15) . .
C11 C7 C8 108.2(2) . .
Fe1 C8 H8 124.6(13) . .
C7 C8 Fe1 69.50(12) . .
C7 C8 H8 125.3(14) . .
C9 C8 Fe1 69.83(11) . .
C9 C8 C7 107.7(2) . .
C9 C8 H8 127.0(14) . .
Fe1 C9 H9 124.4(13) . .
C8 C9 Fe1 69.92(11) . .
C8 C9 H9 125.6(14) . .
C8 C9 C10 108.3(2) . .
C10 C9 Fe1 69.73(11) . .
C10 C9 H9 126.1(14) . .
Fe1 C10 H10 125.5(12) . .
C9 C10 Fe1 69.58(11) . .
C9 C10 H10 126.2(13) . .
C11 C10 Fe1 69.76(12) . .
C11 C10 C9 108.0(2) . .
C11 C10 H10 125.8(13) . .
Fe1 C11 H11 125.1(12) . .
C7 C11 Fe1 69.55(12) . .
C7 C11 H11 124.6(13) . .
C10 C11 Fe1 69.83(11) . .
C10 C11 C7 107.7(2) . .
C10 C11 H11 127.6(13) . .
Fe1 C12 H12 124.9(13) . .
C13 C12 Fe1 69.53(11) . .
C13 C12 H12 123.5(14) . .
C16 C12 Fe1 69.78(12) . .
C16 C12 H12 128.5(14) . .
C16 C12 C13 107.93(19) . .
Fe1 C13 H13 125.0(13) . .
C12 C13 Fe1 69.76(12) . .
C12 C13 H13 124.9(14) . .
C14 C13 Fe1 70.07(11) . .
C14 C13 C12 108.4(2) . .
C14 C13 H13 126.7(14) . .
Fe1 C14 H14 123.5(14) . .
C13 C14 Fe1 69.68(12) . .
C13 C14 H14 126.9(14) . .
C13 C14 C15 108.0(2) . .
C15 C14 Fe1 69.81(11) . .
C15 C14 H14 125.1(15) . .
Fe1 C15 H15 125.1(12) . .
C14 C15 Fe1 69.46(11) . .
C14 C15 H15 126.2(13) . .
C16 C15 Fe1 69.43(11) . .
C16 C15 C14 107.7(2) . .
C16 C15 H15 126.1(13) . .
Fe1 C16 H16 123.9(14) . .
C12 C16 Fe1 69.80(12) . .
C12 C16 C15 108.07(19) . .
C12 C16 H16 124.5(15) . .
C15 C16 Fe1 69.95(11) . .
C15 C16 H16 127.3(15) . .
F1 C1 C2 120.07(18) . .
F1 C1 C3 120.06(18) . 2_575
C2 C1 C3 119.87(19) . 2_575
F2 C2 C1 119.84(18) . .
F2 C2 C3 120.21(18) . .
C3 C2 C1 119.95(18) . .
F3 C3 C1 119.94(19) . 2_575
F3 C3 C2 119.87(18) . .
C2 C3 C1 120.18(18) . 2_575
F4 C4 C5 119.57(19) . .
F4 C4 C6 119.77(19) . 2_656
C5 C4 C6 120.66(18) . 2_656
F5 C5 C4 120.46(19) . .
F5 C5 C6 119.84(19) . .
C4 C5 C6 119.70(18) . .
F6 C6 C4 120.18(19) . 2_656
F6 C6 C5 120.18(19) . .
C4 C6 C5 119.63(18) 2_656 .

loop_
_geom_bond_atom_site_label_1
_geom_bond_atom_site_label_2
_geom_bond_distance
_geom_bond_site_symmetry_2
Fe1 C7 2.033(2) .
Fe1 C8 2.0373(19) .
Fe1 C9 2.0361(19) .
Fe1 C10 2.038(2) .
Fe1 C11 2.037(2) .
Fe1 C12 2.036(2) .
Fe1 C13 2.032(2) .
Fe1 C14 2.0375(19) .
Fe1 C15 2.0421(19) .
Fe1 C16 2.035(2) .
C7 H7 0.92(2) .
C7 C8 1.415(3) .
C7 C11 1.413(3) .
C8 H8 0.93(2) .
C8 C9 1.401(3) .
C9 H9 0.94(2) .
C9 C10 1.417(3) .
C10 H10 0.94(2) .
C10 C11 1.407(3) .
C11 H11 0.96(2) .
C12 H12 0.99(2) .
C12 C13 1.415(3) .
C12 C16 1.406(3) .
C13 H13 0.93(2) .
C13 C14 1.400(3) .
C14 H14 0.95(2) .
C14 C15 1.420(3) .
C15 H15 0.93(2) .
C15 C16 1.415(3) .
C16 H16 0.91(2) .
F1 C1 1.338(2) .
F2 C2 1.339(2) .
F3 C3 1.337(2) .
C1 C2 1.374(3) .
C1 C3 1.375(3) 2_575
C2 C3 1.363(3) .
C3 C1 1.375(3) 2_575
F4 C4 1.338(2) .
F5 C5 1.334(2) .
F6 C6 1.333(2) .
C4 C5 1.367(3) .
C4 C6 1.372(3) 2_656
C5 C6 1.375(3) .
C6 C4 1.372(3) 2_656

loop_
_exptl_oxdiff_crystal_face_indexfrac_h
_exptl_oxdiff_crystal_face_indexfrac_k
_exptl_oxdiff_crystal_face_indexfrac_l
_exptl_oxdiff_crystal_face_x
_exptl_oxdiff_crystal_face_y
_exptl_oxdiff_crystal_face_z
7.1460 -0.8970 -8.5624 -0.3328 -0.9430 -0.0025
-0.4073 6.6182 14.5550 -0.4471 0.8942 0.0217
1.9156 -5.7923 -13.9986 0.3016 -0.9531 -0.0248
-3.2028 11.4210 -1.4092 -0.1399 0.2743 0.9514
-9.5028 3.1568 -3.6351 0.6318 0.4665 0.6190
-9.4405 -3.9873 0.4506 0.8030 0.5956 -0.0206
6.1619 -7.5731 7.1630 -0.3019 -0.1106 -0.9469
8.6596 -3.9047 7.2365 -0.6074 -0.2257 -0.7616
-6.4476 1.7728 9.7610 0.2324 0.9726 0.0063
9.3755 5.9937 3.5418 -0.9356 -0.3510 0.0388
3.2517 -11.0965 2.8532 0.1005 -0.1955 -0.9755
0.4781 -6.8303 -14.4085 0.4468 -0.8936 -0.0435
5.2863 -9.7045 3.4135 -0.1021 -0.2818 -0.9540
9.4997 3.8156 -0.3413 -0.8032 -0.5957 0.0032
6.4216 -3.2661 12.2138 -0.5547 0.1980 -0.8081
0.9465 7.9611 -9.8456 -0.1729 -0.4965 0.8507
-6.2761 3.7907 -11.9412 0.5217 -0.1864 0.8325
0.2993 12.5931 0.4826 -0.4624 0.1608 0.8720
6.3645 8.2390 12.0273 -0.9429 0.3327 0.0181
1.6686 -9.4718 7.9870 0.0700 0.2058 -0.9761
9.7291 -2.3687 3.2294 -0.6681 -0.4937 -0.5568
8.1015 8.3092 1.7460 -0.8935 -0.3360 0.2979
-6.3126 -8.3860 -11.9277 0.9425 -0.3326 -0.0332
